data_1528694
loop_
_publ_author_name
'Linti, G.'
'Koestler, W.'

_publ_section_title
;
 Synthese und Strukturen neuer Ringverbindungen des Bismuts mit
 Tris(trimethylsilyl)silyl und -stannylresten - [(Me3 Si)3 Si]4 Bi4 und
 [(Me2 Si)3 Sn]6 Bi8
;
_journal_name_full 'Zeitschrift fuer Anorganische und Allgemeine Chemie'
_journal_page_first 63
_journal_page_last 66
_journal_volume 628
_journal_year 2002
_chemical_formula_sum 'C36 H108 Bi4 Si16'
_chemical_name_systematic '(Bi Si (Si (C H3)3)3)4'
_space_group_IT_number 14
_symmetry_space_group_name_Hall '-P 2yn'
_symmetry_space_group_name_H-M 'P 1 21/n 1'
_cell_angle_alpha 90
_cell_angle_beta 96.409
_cell_angle_gamma 90
_cell_formula_units_Z 4
_cell_length_a 14.8425
_cell_length_b 24.847
_cell_length_c 21.933
_cell_volume 8038.155
_citation_journal_id_ASTM ZAACAB
_cod_data_source_file Linti_ZAACAB_2002_1049.cif
_cod_data_source_block C36H108Bi4Si16
_cod_original_sg_symbol_Hall '-P 2ybc (x-z,y,z)'
_cod_database_code 1528694

loop_
_symmetry_equiv_pos_as_xyz
x,y,z
-x+1/2,y+1/2,-z+1/2
-x,-y,-z
x-1/2,-y-1/2,z-1/2

loop_
_atom_site_label
_atom_site_type_symbol
_atom_site_fract_x
_atom_site_fract_y
_atom_site_fract_z
_atom_site_occupancy
_atom_site_U_iso_or_equiv
H100 H 0.8025 0.328 0.5446 1 0.0
H2 H 0.6368 0.2861 0.967 1 0.0
C18 C 0.7098 0.0838 1.1039 1 0.0
H29 H 0.9405 0.0517 0.8949 1 0.0
H70 H 0.2074 0.1483 0.6265 1 0.0
H47 H 0.5915 0.2039 1.0158 1 0.0
H56 H 0.2102 0.0409 0.8218 1 0.0
Si9 Si 0.3375 0.1697 0.6946 1 0.0
H31 H 0.8921 -0.0318 1.0073 1 0.0
H88 H 0.9616 0.4088 0.7773 1 0.0
H25 H 0.4862 0.5393 0.8131 1 0.0
H62 H 0.5923 0.069 0.7431 1 0.0
H93 H 0.9908 0.1665 0.7843 1 0.0
H69 H 0.5358 0.0373 0.8683 1 0.0
H84 H 0.9734 0.2933 0.8561 1 0.0
Bi4 Bi 0.74179 0.262408 0.82933 1 0.0
C17 C 0.5536 0.0788 1.0055 1 0.0
H28 H 0.9083 -0.0079 0.8785 1 0.0
C35 C 0.654 0.2457 0.6036 1 0.0
Si3 Si 0.5199 0.37222 0.85847 1 0.0
H86 H 0.9945 0.3253 0.6593 1 0.0
H19 H 0.6658 0.4871 0.7598 1 0.0
C26 C 0.3066 0.1055 0.9297 1 0.0
Si6 Si 0.8847 0.17296 0.99616 1 0.0
H37 H 0.9087 0.2649 1.0184 1 0.0
H57 H 0.1565 0.0852 0.7804 1 0.0
H90 H 0.8786 0.3996 0.7263 1 0.0
H64 H 0.2845 0.2509 0.6532 1 0.0
H79 H 0.1592 0.1896 0.8772 1 0.0
H16 H 0.2599 0.4308 0.9105 1 0.0
H11 H 0.4117 0.3223 0.9805 1 0.0
Si17 Si 0.9461 0.3174 0.7551 1 0.0
H41 H 0.9599 0.1769 0.908 1 0.0
H78 H 0.3358 0.0706 0.9289 1 0.0
C16 C 0.6209 0.1863 1.0522 1 0.0
H9 H 0.5492 0.4618 0.9792 1 0.0
Si10 Si 0.2665 0.12666 0.8501 1 0.0
C34 C 0.832 0.313 0.5822 1 0.0
C28 C 1.011 0.2947 0.823 1 0.0
H34 H 0.7356 -0.0506 0.9166 1 0.0
H55 H 0.1336 0.0753 0.8483 1 0.0
H54 H 0.7276 0.0473 1.095 1 0.0
Si19 Si 0.7404 0.2947 0.6377 1 0.0
C13 C 0.8552 0.2449 1.0023 1 0.0
H1 H 0.6529 0.3179 1.0299 1 0.0
H15 H 0.3022 0.3922 0.7824 1 0.0
Si14 Si 0.511 0.3545 0.96 0.297 0.0
H38 H 0.8087 0.2488 1.0297 1 0.0
H67 H 0.5107 -0.0203 0.8403 1 0.0
C33 C 0.776 0.1267 0.6772 1 0.0
C21 C 0.5428 0.0475 0.7234 1 0.0
H68 H 0.4385 0.0125 0.8733 1 0.0
H23 H 0.3926 0.4325 0.7311 1 0.0
H20 H 0.6778 0.4238 0.7642 1 0.0
H91 H 0.9604 0.1084 0.7603 1 0.0
C30 C 0.909 0.3864 0.765 1 0.0
H82 H 1.0613 0.3193 0.8335 1 0.0
H22 H 0.4586 0.4697 0.6978 1 0.0
Si11 Si 0.6101 0.3773 0.9502 0.703 0.0
Si7 Si 0.6572 0.11651 1.03184 1 0.0
H4 H 0.7725 0.3978 0.972 1 0.0
H71 H 0.1864 0.1394 0.695 1 0.0
C12 C 0.7135 -0.0144 0.9224 1 0.0
H12 H 0.3911 0.2779 0.929 1 0.0
C25 C 0.435 0.167 0.6478 1 0.0
H52 H 0.6662 0.083 1.1337 1 0.0
C11 C 0.8715 0.0045 1.0145 1 0.0
C23 C 0.4876 0.0154 0.8477 1 0.0
C29 C 1.024 0.314 0.699 1 0.0
H81 H 0.252 0.2192 0.8701 1 0.0
Si16 Si 0.6492 0.4268 0.8687 0.297 0.0
H10 H 0.3102 0.3064 0.9576 1 0.0
C24 C 0.231 0.134 0.666 1 0.0
H30 H 0.857 0.0415 0.8447 1 0.0
H76 H 0.2553 0.1031 0.9534 1 0.0
C31 C 0.9392 0.1438 0.7708 1 0.0
H108 H 0.6368 0.3516 0.6816 1 0.0
H63 H 0.5221 0.0628 0.6836 1 0.0
H101 H 0.8642 0.2801 0.5727 1 0.0
C7 C 0.6584 0.4556 0.7849 1 0.0
H98 H 0.7411 0.1409 0.6408 1 0.0
H96 H 0.9167 0.1939 0.6015 1 0.0
C22 C 0.3048 0.2395 0.6948 1 0.0
H65 H 0.3563 0.2612 0.711 1 0.0
Bi3 Bi 0.54688 0.287222 0.78451 1 0.0
C1 C 0.6136 0.3142 0.9918 1 0.0
C4 C 0.37 0.3114 0.9452 1 0.0
C14 C 0.9791 0.1657 0.9498 1 0.0
H43 H 0.9763 0.1721 1.0935 1 0.0
H92 H 0.9006 0.1406 0.8035 1 0.0
H27 H 0.4195 0.5007 0.8441 1 0.0
H60 H 0.3033 -0.0013 0.7634 1 0.0
H73 H 0.4166 0.1817 0.6075 1 0.0
C2 C 0.7335 0.3951 0.9336 1 0.0
H58 H 0.3754 -0.034 0.7302 1 0.0
H32 H 0.8309 0.0039 1.0461 1 0.0
C3 C 0.555 0.4272 0.9997 1 0.0
H66 H 0.2559 0.2441 0.7202 1 0.0
H53 H 0.7628 0.1041 1.1204 1 0.0
H36 H 0.6746 -0.0145 0.9551 1 0.0
H18 H 0.3589 0.4482 0.9378 1 0.0
H45 H 0.876 0.1548 1.1028 1 0.0
Si13 Si 0.5283 0.44783 0.7982 0.703 0.0
H59 H 0.3261 0.0165 0.6975 1 0.0
C9 C 0.482 0.5073 0.8381 1 0.0
H42 H 0.9982 0.1284 0.95 1 0.0
Si15 Si 0.42 0.425 0.7992 0.297 0.0
H8 H 0.4949 0.4143 1.0065 1 0.0
C27 C 0.2092 0.1925 0.8524 1 0.0
H95 H 1.002 0.2023 0.6507 1 0.0
C19 C 0.1817 0.0761 0.8218 1 0.0
Si1 Si 0.75936 0.11985 0.95743 1 0.0
H97 H 0.7998 0.0915 0.6683 1 0.0
H40 H 1.0294 0.188 0.9669 1 0.0
H50 H 0.5695 0.0421 0.9959 1 0.0
Si8 Si 0.4448 0.04704 0.77346 1 0.0
H80 H 0.1862 0.2032 0.811 1 0.0
H94 H 0.9725 0.1434 0.6289 1 0.0
H106 H 0.6469 0.3708 0.6138 1 0.0
H103 H 0.621 0.2613 0.5672 1 0.0
Si2 Si 0.3885 0.13338 0.78966 1 0.0
C10 C 0.8884 0.0289 0.8832 1 0.0
Si5 Si 0.8113 0.03158 0.943 1 0.0
C8 C 0.4549 0.438 0.7232 1 0.0
C5 C 0.2936 0.3612 0.808 1 0.0
H7 H 0.5916 0.4311 1.0388 1 0.0
H51 H 0.5231 0.0958 0.9691 1 0.0
Bi1 Bi 0.68428 0.146417 0.842246 1 0.0
H89 H 0.868 0.3875 0.7961 1 0.0
Bi2 Bi 0.50407 0.194118 0.865733 1 0.0
H85 H 1.0758 0.337 0.7107 1 0.0
H39 H 0.8329 0.2586 0.962 1 0.0
C36 C 0.6794 0.3582 0.652 1 0.0
Si4 Si 0.8211 0.25958 0.72472 1 0.0
H17 H 0.3251 0.4591 0.8679 1 0.0
C32 C 0.9508 0.1791 0.6379 1 0.0
Si18 Si 0.8739 0.17428 0.7025 1 0.0
H48 H 0.6737 0.207 1.0683 1 0.0
H14 H 0.3098 0.3287 0.7872 1 0.0
H77 H 0.3496 0.1317 0.9484 1 0.0
H74 H 0.4535 0.1297 0.6438 1 0.0
H5 H 0.7332 0.4293 0.9121 1 0.0
H102 H 0.875 0.3383 0.6021 1 0.0
H3 H 0.553 0.3048 1.0006 1 0.0
H107 H 0.7228 0.3853 0.6679 1 0.0
H83 H 1.0349 0.259 0.816 1 0.0
H24 H 0.4758 0.4068 0.7022 1 0.0
H105 H 0.6841 0.213 0.5926 1 0.0
C6 C 0.322 0.4344 0.902 1 0.0
H49 H 0.5137 0.0785 1.0376 1 0.0
H13 H 0.2306 0.3592 0.8157 1 0.0
H33 H 0.9233 0.0271 1.0276 1 0.0
C20 C 0.3509 0.0015 0.7366 1 0.0
H104 H 0.6123 0.2374 0.6333 1 0.0
Si12 Si 0.3662 0.3677 0.8813 0.703 0.0
H46 H 0.5789 0.184 1.0829 1 0.0
H75 H 0.4851 0.1875 0.6679 1 0.0
H44 H 0.9425 0.1129 1.0769 1 0.0
H35 H 0.6792 -0.0021 0.8847 1 0.0
H21 H 0.6948 0.4596 0.8242 1 0.0
H26 H 0.5177 0.5125 0.8776 1 0.0
H6 H 0.7561 0.3672 0.9084 1 0.0
H72 H 0.243 0.0959 0.6627 1 0.0
H61 H 0.5635 0.0109 0.7182 1 0.0
C15 C 0.9247 0.1504 1.0772 1 0.0
H87 H 1.0453 0.277 0.6955 1 0.0
H99 H 0.7373 0.1234 0.7099 1 0.0
